data_1543361
loop_
_publ_author_name
'Manaviazar, Soraya'
'Nockemann, Peter'
'Hale, Karl J.'

_publ_section_title
;
 Total Synthesis of the GRP78-Downregulatory Macrolide (+)-Prunustatin A,
 the Immunosuppressant (+)-SW-163A, and a JBIR-04 Diastereoisomer That
 Confirms JBIR-04 Has Nonidentical Stereochemistry to (+)-Prunustatin A.
;
_journal_issue 12
_journal_name_full 'Organic letters'
_journal_page_first 2902
_journal_page_last 2905
_journal_paper_doi 10.1021/acs.orglett.6b01235
_journal_volume 18
_journal_year 2016
_chemical_absolute_configuration unk
_chemical_formula_moiety 'C13 H16 O3'
_chemical_formula_sum 'C13 H16 O3'
_chemical_formula_weight 220.26
_chemical_name_systematic
;
 ? 
;
_space_group_crystal_system monoclinic
_space_group_IT_number 4
_space_group_name_Hall 'P 2yb'
_space_group_name_H-M_alt 'P 1 21 1'
_symmetry_space_group_name_Hall 'P 2yb'
_symmetry_space_group_name_H-M 'P 1 21 1'
_atom_sites_solution_hydrogens geom
_atom_sites_solution_primary direct
_atom_sites_solution_secondary difmap
_audit_creation_date 2016-04-06
_audit_creation_method
;
Olex2 1.2
(compiled 2016.02.16 svn.r3265 for OlexSys, GUI svn.r5155)
;
_cell_angle_alpha 90.00
_cell_angle_beta 97.945(4)
_cell_angle_gamma 90.00
_cell_formula_units_Z 2
_cell_length_a 8.2460(3)
_cell_length_b 6.3133(3)
_cell_length_c 11.1291(4)
_cell_measurement_reflns_used 1503
_cell_measurement_temperature 293(2)
_cell_measurement_theta_max 72.530
_cell_measurement_theta_min 0.864
_cell_volume 573.81(4)
_computing_molecular_graphics 'Olex2 (Dolomanov et al., 2009)'
_computing_publication_material 'Olex2 (Dolomanov et al., 2009)'
_computing_structure_refinement 'ShelXL (Sheldrick, 2015)'
_computing_structure_solution 'ShelXS (Sheldrick, 2008)'
_diffrn_ambient_temperature 293(2)
_diffrn_measured_fraction_theta_full 0.957
_diffrn_measured_fraction_theta_max 0.957
_diffrn_measurement_device_type 'Rigaku Supernova'
_diffrn_radiation_monochromator graphite
_diffrn_radiation_type CuK\a
_diffrn_radiation_wavelength 1.54184
_diffrn_reflns_av_R_equivalents 0.0222
_diffrn_reflns_av_unetI/netI 0.0319
_diffrn_reflns_limit_h_max 9
_diffrn_reflns_limit_h_min -10
_diffrn_reflns_limit_k_max 7
_diffrn_reflns_limit_k_min -6
_diffrn_reflns_limit_l_max 11
_diffrn_reflns_limit_l_min -13
_diffrn_reflns_number 2112
_diffrn_reflns_theta_full 72.53
_diffrn_reflns_theta_max 72.53
_diffrn_reflns_theta_min 5.42
_diffrn_source 'fine-focus sealed tube'
_exptl_absorpt_coefficient_mu 0.729
_exptl_absorpt_correction_T_max 0.864
_exptl_absorpt_correction_T_min 0.864
_exptl_absorpt_correction_type multi-scan
_exptl_absorpt_process_details 'SADABS v2008/1 (Bruker, 2007)'
_exptl_crystal_colour 'clear colourless'
_exptl_crystal_colour_lustre clear
_exptl_crystal_colour_primary colourless
_exptl_crystal_density_diffrn 1.275
_exptl_crystal_density_method 'not measured'
_exptl_crystal_description block
_exptl_crystal_F_000 236
_exptl_crystal_size_max 0.2
_exptl_crystal_size_mid 0.2
_exptl_crystal_size_min 0.2
_refine_diff_density_max 0.172
_refine_diff_density_min -0.255
_refine_diff_density_rms 0.043
_refine_ls_abs_structure_details 'Flack H D (1983), Acta Cryst. A39, 876-881'
_refine_ls_abs_structure_Flack -0.1(3)
_refine_ls_extinction_method none
_refine_ls_goodness_of_fit_ref 1.099
_refine_ls_hydrogen_treatment constr
_refine_ls_matrix_type full
_refine_ls_number_parameters 148
_refine_ls_number_reflns 1540
_refine_ls_number_restraints 1
_refine_ls_restrained_S_all 1.098
_refine_ls_R_factor_all 0.0372
_refine_ls_R_factor_gt 0.0364
_refine_ls_shift/su_max 0.000
_refine_ls_shift/su_mean 0.000
_refine_ls_structure_factor_coef Fsqd
_refine_ls_weighting_details 'calc w=1/[\s^2^(Fo^2^)+(0.0628P)^2^+0.0600P] where P=(Fo^2^+2Fc^2^)/3'
_refine_ls_weighting_scheme calc
_refine_ls_wR_factor_gt 0.1026
_refine_ls_wR_factor_ref 0.1034
_reflns_number_gt 1503
_reflns_number_total 1540
_reflns_threshold_expression >2sigma(I)
_cod_data_source_file ol6b01235_si_005.cif
_cod_data_source_block exp_71
_cod_depositor_comments 'Adding full bibliography for 1543360--1543363.cif.'
_cod_original_cell_volume 573.82(4)
_cod_database_code 1543361
_olex2_refinement_description
;
1. Fixed Uiso
 At 1.2 times of:
  All C(H) groups, All C(H,H) groups
 At 1.5 times of:
  All C(H,H,H) groups, All O(H) groups
2.a Ternary CH refined with riding coordinates:
 C5(H5), C8(H8)
2.b Secondary CH2 refined with riding coordinates:
 C14(H14A,H14B)
2.c Aromatic/amide H refined with riding coordinates:
 C9(H9), C10(H10), C11(H11), C12(H12), C13(H13)
2.d Idealised Me refined as rotating group:
 C6(H6A,H6B,H6C), C15(H15A,H15B,H15C)
2.e Idealised tetrahedral OH refined as rotating group:
 O2(H2)
;
_olex2_submission_special_instructions 'No special instructions were received'

loop_
_space_group_symop_id
_space_group_symop_operation_xyz
1 'x, y, z'
2 '-x, y+1/2, -z'

loop_
_atom_site_label
_atom_site_type_symbol
_atom_site_fract_x
_atom_site_fract_y
_atom_site_fract_z
_atom_site_U_iso_or_equiv
_atom_site_adp_type
_atom_site_occupancy
_atom_site_calc_flag
_atom_site_refinement_flags_posn
O1 O 0.89376(16) -0.0075(3) 0.91861(13) 0.0283(3) Uani 1 d .
O2 O 1.34818(17) 0.3005(2) 0.97126(13) 0.0266(4) Uani 1 d .
H2 H 1.2685 0.3544 0.9960 0.040 Uiso 1 calc GR
O3 O 1.10685(16) -0.0224(3) 1.06399(12) 0.0240(3) Uani 1 d .
C4 C 1.0399(2) -0.0023(3) 0.94814(17) 0.0228(4) Uani 1 d .
C5 C 1.3222(2) 0.0802(4) 0.95588(18) 0.0227(4) Uani 1 d .
H5 H 1.4195 0.0162 0.9293 0.027 Uiso 1 calc R
C6 C 1.1946(3) -0.1980(4) 0.8107(2) 0.0288(5) Uani 1 d .
H6A H 1.2301 -0.2966 0.8746 0.043 Uiso 1 calc GR
H6B H 1.2755 -0.1895 0.7566 0.043 Uiso 1 calc GR
H6C H 1.0926 -0.2451 0.7667 0.043 Uiso 1 calc GR
C7 C 1.3305(3) -0.0738(4) 1.29880(18) 0.0277(5) Uani 1 d .
C8 C 1.2857(2) -0.0322(4) 1.07127(17) 0.0236(4) Uani 1 d .
H8 H 1.3185 -0.1810 1.0674 0.028 Uiso 1 calc R
C9 C 1.2247(3) -0.0048(5) 1.37806(18) 0.0314(5) Uani 1 d .
H9 H 1.1751 0.1273 1.3667 0.038 Uiso 1 calc R
C10 C 1.2661(3) -0.3280(5) 1.4928(2) 0.0405(6) Uani 1 d .
H10 H 1.2442 -0.4125 1.5571 0.049 Uiso 1 calc R
C11 C 1.4032(3) -0.2719(5) 1.3191(2) 0.0343(5) Uani 1 d .
H11 H 1.4741 -0.3206 1.2671 0.041 Uiso 1 calc R
C12 C 1.3724(3) -0.3978(5) 1.4152(2) 0.0392(6) Uani 1 d .
H12 H 1.4230 -0.5292 1.4276 0.047 Uiso 1 calc R
C13 C 1.1929(3) -0.1318(5) 1.4740(2) 0.0389(6) Uani 1 d .
H13 H 1.1216 -0.0844 1.5261 0.047 Uiso 1 calc R
C14 C 1.3630(3) 0.0596(4) 1.19212(19) 0.0294(5) Uani 1 d .
H14A H 1.4803 0.0714 1.1923 0.035 Uiso 1 calc R
H14B H 1.3202 0.2010 1.2010 0.035 Uiso 1 calc R
C15 C 1.1207(3) 0.1826(4) 0.76536(19) 0.0281(5) Uani 1 d .
H15A H 1.0205 0.1378 0.7179 0.042 Uiso 1 calc GR
H15B H 1.2050 0.1935 0.7141 0.042 Uiso 1 calc GR
H15C H 1.1048 0.3182 0.8010 0.042 Uiso 1 calc GR
C16 C 1.1714(2) 0.0213(3) 0.86534(17) 0.0221(4) Uani 1 d .

loop_
_atom_site_aniso_label
_atom_site_aniso_U_11
_atom_site_aniso_U_22
_atom_site_aniso_U_33
_atom_site_aniso_U_23
_atom_site_aniso_U_13
_atom_site_aniso_U_12
O1 0.0193(6) 0.0261(8) 0.0401(8) 0.0023(8) 0.0058(5) -0.0011(6)
O2 0.0224(7) 0.0230(9) 0.0358(8) 0.0018(7) 0.0088(6) -0.0035(6)
O3 0.0201(7) 0.0270(8) 0.0259(6) 0.0019(7) 0.0071(5) -0.0013(6)
C4 0.0248(9) 0.0154(10) 0.0296(9) 0.0011(9) 0.0084(7) 0.0000(8)
C5 0.0185(9) 0.0217(11) 0.0290(10) 0.0004(9) 0.0072(7) 0.0004(8)
C6 0.0339(11) 0.0239(12) 0.0292(10) -0.0021(9) 0.0068(8) 0.0037(9)
C7 0.0261(9) 0.0321(14) 0.0243(9) -0.0032(9) 0.0016(7) -0.0035(9)
C8 0.0188(9) 0.0247(10) 0.0276(9) 0.0012(9) 0.0046(7) 0.0001(9)
C9 0.0302(10) 0.0350(13) 0.0280(9) -0.0053(11) 0.0005(8) 0.0035(11)
C10 0.0505(14) 0.0470(17) 0.0235(10) 0.0058(12) 0.0032(9) -0.0084(13)
C11 0.0353(11) 0.0384(15) 0.0296(10) -0.0034(11) 0.0058(8) 0.0066(11)
C12 0.0486(14) 0.0344(15) 0.0331(11) 0.0017(11) -0.0001(10) 0.0041(12)
C13 0.0403(13) 0.0517(18) 0.0262(11) -0.0041(11) 0.0092(9) -0.0019(12)
C14 0.0281(10) 0.0307(12) 0.0289(10) 0.0003(10) 0.0023(8) -0.0052(9)
C15 0.0279(10) 0.0268(11) 0.0301(10) 0.0047(10) 0.0062(8) 0.0022(9)
C16 0.0195(9) 0.0204(11) 0.0272(9) 0.0002(8) 0.0063(7) 0.0012(8)

loop_
_atom_type_symbol
_atom_type_description
_atom_type_scat_dispersion_real
_atom_type_scat_dispersion_imag
_atom_type_scat_source
C C 0.0181 0.0091 'International Tables Vol C Tables 4.2.6.8 and 6.1.1.4'
H H 0.0000 0.0000 'International Tables Vol C Tables 4.2.6.8 and 6.1.1.4'
O O 0.0492 0.0322 'International Tables Vol C Tables 4.2.6.8 and 6.1.1.4'

loop_
_geom_angle_atom_site_label_1
_geom_angle_atom_site_label_2
_geom_angle_atom_site_label_3
_geom_angle
C4 O3 C8 109.60(13)
O1 C4 O3 121.65(16)
O1 C4 C16 127.31(17)
O3 C4 C16 111.02(16)
O2 C5 C8 113.46(18)
O2 C5 C16 114.44(17)
C8 C5 C16 101.71(15)
C9 C7 C14 121.2(2)
C11 C7 C9 118.1(2)
C11 C7 C14 120.6(2)
O3 C8 C5 104.25(15)
O3 C8 C14 109.14(16)
C14 C8 C5 117.21(19)
C13 C9 C7 120.5(3)
C13 C10 C12 119.5(2)
C12 C11 C7 121.4(2)
C11 C12 C10 119.9(3)
C10 C13 C9 120.6(2)
C7 C14 C8 112.60(19)
C4 C16 C5 101.91(15)
C4 C16 C6 106.82(17)
C5 C16 C6 110.20(17)
C15 C16 C4 111.12(16)
C15 C16 C5 115.68(18)
C15 C16 C6 110.49(17)

loop_
_geom_bond_atom_site_label_1
_geom_bond_atom_site_label_2
_geom_bond_distance
O1 C4 1.205(2)
O2 C5 1.414(3)
O3 C4 1.337(2)
O3 C8 1.467(2)
C4 C16 1.525(2)
C5 C8 1.533(3)
C5 C16 1.534(3)
C6 C16 1.535(3)
C7 C9 1.393(3)
C7 C11 1.392(4)
C7 C14 1.510(3)
C8 C14 1.521(3)
C9 C13 1.389(4)
C10 C12 1.385(4)
C10 C13 1.381(4)
C11 C12 1.384(4)
C15 C16 1.524(3)
